data_4310991
loop_
_publ_author_name
'Bernd Morgenstern'
'Stefan Steinhauser'
'Kaspar Hegetschweiler'
'Eugenio Garribba'
'Giovanni Micera'
'Daniele Sanna'
'L\'aszl\'o Nagy'

_publ_section_title
;
 Complex Formation of Vanadium(IV) with
 1,3,5-Triamino-1,3,5-trideoxy-cis-inositol and Related Ligands
;
_journal_name_full 'Inorganic Chemistry'
_journal_page_first 3116
_journal_page_last 3126
_journal_paper_doi 10.1021/ic0352046
_journal_volume 43
_journal_year 2004
_chemical_formula_sum 'C12 H54 N6 O26 S2 V'
_chemical_formula_weight 813.67
_chemical_name_systematic
; 
 ? 
;
_space_group_IT_number 14
_symmetry_cell_setting monoclinic
_symmetry_space_group_name_Hall '-P 2ybc'
_symmetry_space_group_name_H-M 'P 1 21/c 1'
_atom_sites_solution_hydrogens geom
_atom_sites_solution_primary direct
_atom_sites_solution_secondary difmap
_audit_creation_method SHELXL-97
_cell_angle_alpha 90.00
_cell_angle_beta 91.98(3)
_cell_angle_gamma 90.00
_cell_formula_units_Z 4
_cell_length_a 14.145(3)
_cell_length_b 11.361(2)
_cell_length_c 21.047(4)
_cell_measurement_temperature 293(2)
_cell_volume 3380.3(11)
_computing_cell_refinement 'STADI4 (STOE, 1996)'
_computing_data_collection 'STADI4 (STOE, 1996)'
_computing_data_reduction 'X-RED (STOE, 1996)'
_computing_structure_refinement 'SHELXL-97 (Sheldrick, 1997)'
_computing_structure_solution 'SHELXS-97 (Sheldrick, 1990)'
_diffrn_ambient_temperature 293(2)
_diffrn_measured_fraction_theta_full 0.999
_diffrn_measured_fraction_theta_max 0.999
_diffrn_measurement_device_type 'STOE STADI4'
_diffrn_radiation_monochromator graphite
_diffrn_radiation_source 'fine-focus sealed tube'
_diffrn_radiation_type MoK\a
_diffrn_radiation_wavelength 0.71073
_diffrn_reflns_av_R_equivalents 0.0000
_diffrn_reflns_av_sigmaI/netI 0.0162
_diffrn_reflns_limit_h_max 16
_diffrn_reflns_limit_h_min -16
_diffrn_reflns_limit_k_max 13
_diffrn_reflns_limit_k_min 0
_diffrn_reflns_limit_l_max 0
_diffrn_reflns_limit_l_min -25
_diffrn_reflns_number 5965
_diffrn_reflns_theta_full 25.00
_diffrn_reflns_theta_max 25.00
_diffrn_reflns_theta_min 1.94
_exptl_absorpt_coefficient_mu 0.520
_exptl_absorpt_correction_T_max 0.9971
_exptl_absorpt_correction_T_min 0.9141
_exptl_absorpt_correction_type empirical
_exptl_crystal_colour yellow
_exptl_crystal_density_diffrn 1.599
_exptl_crystal_density_method 'not measured'
_exptl_crystal_description prism
_exptl_crystal_F_000 1724
_exptl_crystal_size_max 0.4
_exptl_crystal_size_mid 0.3
_exptl_crystal_size_min 0.3
_refine_diff_density_max 0.397
_refine_diff_density_min -0.385
_refine_diff_density_rms 0.068
_refine_ls_extinction_method none
_refine_ls_goodness_of_fit_ref 1.096
_refine_ls_hydrogen_treatment mixed
_refine_ls_matrix_type full
_refine_ls_number_parameters 640
_refine_ls_number_reflns 5965
_refine_ls_number_restraints 0
_refine_ls_restrained_S_all 1.096
_refine_ls_R_factor_all 0.0449
_refine_ls_R_factor_gt 0.0360
_refine_ls_shift/su_max 0.012
_refine_ls_shift/su_mean 0.000
_refine_ls_structure_factor_coef Fsqd
_refine_ls_weighting_details 'calc w=1/[\s^2^(Fo^2^)+(0.0529P)^2^+2.6620P] where P=(Fo^2^+2Fc^2^)/3'
_refine_ls_weighting_scheme calc
_refine_ls_wR_factor_gt 0.0946
_refine_ls_wR_factor_ref 0.1034
_reflns_number_gt 5168
_reflns_number_total 5965
_reflns_threshold_expression >2sigma(I)
_cod_data_source_file ic0352046si20040212_051426_1.cif
_cod_data_source_block '[V(taci)2](SO4)2x12H2O'
_cod_depositor_comments
;

2020-10-30
Z value and formula fixed to values more according to usual
chemical conventions.                 miguel
;
_cod_original_formula_sum 'C48 H216 N24 O104 S8 V4'
_cod_original_formula_weight 3254.69
_cod_original_formula_units_Z 1
_cod_database_code 4310991

loop_
_symmetry_equiv_pos_as_xyz
'x, y, z'
'-x, y+1/2, -z+1/2'
'-x, -y, -z'
'x, -y-1/2, z-1/2'

loop_
_atom_site_label
_atom_site_type_symbol
_atom_site_fract_x
_atom_site_fract_y
_atom_site_fract_z
_atom_site_U_iso_or_equiv
_atom_site_adp_type
_atom_site_occupancy
_atom_site_symmetry_multiplicity
_atom_site_calc_flag
_atom_site_refinement_flags
_atom_site_disorder_assembly
_atom_site_disorder_group
V1 V 0.25424(2) 0.44471(3) 0.245564(16) 0.01516(11) Uani 1 1 d . . .
O11 O 0.12031(10) 0.45267(13) 0.26174(7) 0.0194(3) Uani 1 1 d . . .
O13 O 0.27675(10) 0.55853(12) 0.31185(7) 0.0196(3) Uani 1 1 d . . .
O15 O 0.26840(10) 0.32193(13) 0.30805(7) 0.0201(3) Uani 1 1 d . . .
O21 O 0.23008(10) 0.33135(13) 0.17837(7) 0.0195(3) Uani 1 1 d . . .
O23 O 0.24001(10) 0.56867(13) 0.18300(7) 0.0203(3) Uani 1 1 d . . .
O25 O 0.38687(10) 0.43619(13) 0.22930(7) 0.0187(3) Uani 1 1 d . . .
N12 N 0.09605(16) 0.66678(19) 0.33202(12) 0.0265(4) Uani 1 1 d . . .
H121 H 0.124(2) 0.724(3) 0.3490(14) 0.036(8) Uiso 1 1 d . . .
H122 H 0.110(2) 0.670(3) 0.2951(17) 0.041(9) Uiso 1 1 d . . .
H123 H 0.034(3) 0.674(3) 0.3337(15) 0.048(9) Uiso 1 1 d . . .
N14 N 0.36363(14) 0.4301(2) 0.42006(11) 0.0255(4) Uani 1 1 d . . .
H141 H 0.397(2) 0.450(3) 0.3874(15) 0.038(8) Uiso 1 1 d . . .
H142 H 0.379(2) 0.481(3) 0.4504(16) 0.048(9) Uiso 1 1 d . . .
H143 H 0.385(2) 0.359(3) 0.4325(14) 0.037(8) Uiso 1 1 d . . .
N16 N 0.08356(16) 0.23314(19) 0.32260(12) 0.0276(5) Uani 1 1 d . . .
H161 H 0.100(2) 0.239(3) 0.2846(15) 0.034(8) Uiso 1 1 d . . .
H162 H 0.018(2) 0.230(3) 0.3205(14) 0.044(8) Uiso 1 1 d . . .
H163 H 0.105(2) 0.168(3) 0.3401(15) 0.043(8) Uiso 1 1 d . . .
N22 N 0.14597(15) 0.4635(2) 0.07154(12) 0.0286(5) Uani 1 1 d . . .
H221 H 0.113(2) 0.454(3) 0.1048(16) 0.041(9) Uiso 1 1 d . . .
H222 H 0.133(2) 0.535(3) 0.0549(16) 0.048(9) Uiso 1 1 d . . .
H223 H 0.126(2) 0.406(3) 0.0401(15) 0.046(9) Uiso 1 1 d . . .
N24 N 0.42625(15) 0.65778(18) 0.16855(11) 0.0253(4) Uani 1 1 d . . .
H241 H 0.491(2) 0.656(3) 0.1745(14) 0.041(8) Uiso 1 1 d . . .
H242 H 0.404(2) 0.661(3) 0.2061(16) 0.042(9) Uiso 1 1 d . . .
H243 H 0.408(2) 0.720(3) 0.1476(15) 0.048(9) Uiso 1 1 d . . .
N26 N 0.41211(15) 0.22110(18) 0.15581(11) 0.0243(4) Uani 1 1 d . . .
H261 H 0.477(2) 0.218(2) 0.1610(12) 0.026(7) Uiso 1 1 d . . .
H262 H 0.393(2) 0.162(3) 0.1311(14) 0.037(8) Uiso 1 1 d . . .
H263 H 0.3912(18) 0.213(2) 0.1926(13) 0.022(7) Uiso 1 1 d . . .
C11 C 0.08763(16) 0.45035(19) 0.32452(11) 0.0211(5) Uani 1 1 d . . .
H11 H 0.0229(17) 0.4554(19) 0.3237(11) 0.012(5) Uiso 1 1 d . . .
C12 C 0.12564(16) 0.55503(19) 0.36353(11) 0.0216(5) Uani 1 1 d . . .
H12 H 0.0978(18) 0.556(2) 0.4023(13) 0.024(7) Uiso 1 1 d . . .
C13 C 0.23395(15) 0.55070(19) 0.37157(11) 0.0204(5) Uani 1 1 d . . .
H13 H 0.2557(15) 0.614(2) 0.3968(10) 0.011(5) Uiso 1 1 d . . .
C14 C 0.25939(16) 0.4357(2) 0.40615(11) 0.0215(5) Uani 1 1 d . . .
H14 H 0.2298(17) 0.434(2) 0.4437(12) 0.017(6) Uiso 1 1 d . . .
C15 C 0.22568(15) 0.32900(19) 0.36776(10) 0.0198(4) Uani 1 1 d . . .
H15 H 0.2401(16) 0.259(2) 0.3903(11) 0.015(6) Uiso 1 1 d . . .
C16 C 0.11794(16) 0.3374(2) 0.35902(11) 0.0221(5) Uani 1 1 d . . .
H16 H 0.0895(18) 0.333(2) 0.3996(13) 0.028(7) Uiso 1 1 d . . .
C21 C 0.27438(15) 0.3398(2) 0.11918(10) 0.0205(5) Uani 1 1 d . . .
H21 H 0.2533(17) 0.274(2) 0.0919(12) 0.022(6) Uiso 1 1 d . . .
C22 C 0.24982(16) 0.4550(2) 0.08487(11) 0.0224(5) Uani 1 1 d . . .
H22 H 0.2808(16) 0.456(2) 0.0446(12) 0.017(6) Uiso 1 1 d . . .
C23 C 0.28372(16) 0.5619(2) 0.12362(10) 0.0210(5) Uani 1 1 d . . .
H23 H 0.2712(16) 0.632(2) 0.1016(11) 0.021(6) Uiso 1 1 d . . .
C24 C 0.39156(16) 0.55286(19) 0.13254(11) 0.0215(5) Uani 1 1 d . . .
H24 H 0.4210(19) 0.557(2) 0.0929(14) 0.032(7) Uiso 1 1 d . . .
C25 C 0.42095(15) 0.43892(19) 0.16703(10) 0.0197(5) Uani 1 1 d . . .
H25 H 0.4889(17) 0.434(2) 0.1693(11) 0.015(6) Uiso 1 1 d . . .
C26 C 0.38250(15) 0.33513(19) 0.12705(11) 0.0204(5) Uani 1 1 d . . .
H26 H 0.4097(19) 0.337(2) 0.0868(13) 0.031(7) Uiso 1 1 d . . .
S1 S 0.31335(4) 0.93020(5) 0.06444(3) 0.02666(15) Uani 1 1 d . . .
O11S O 0.31807(15) 1.05777(15) 0.07225(10) 0.0431(5) Uani 1 1 d . . .
O12S O 0.21582(15) 0.89632(19) 0.04667(12) 0.0560(6) Uani 1 1 d . . .
O13S O 0.34189(14) 0.87114(17) 0.12480(8) 0.0385(4) Uani 1 1 d . . .
O14S O 0.37617(17) 0.8940(2) 0.01440(10) 0.0559(6) Uani 1 1 d . . .
S2 S 0.75999(4) 0.45286(5) 0.11859(3) 0.02747(15) Uani 1 1 d . . .
O21S O 0.79275(14) 0.33399(15) 0.10218(9) 0.0385(4) Uani 1 1 d . . .
O22S O 0.70037(17) 0.4991(2) 0.06669(10) 0.0554(6) Uani 1 1 d . . .
O23S O 0.70479(17) 0.44523(18) 0.17669(10) 0.0512(5) Uani 1 1 d . . .
O24S O 0.84168(16) 0.52855(19) 0.13099(14) 0.0657(7) Uani 1 1 d . . .
O1W O 0.38687(13) 0.1496(2) 0.28587(9) 0.0331(4) Uani 1 1 d . . .
H11W H 0.352(2) 0.201(3) 0.2935(15) 0.042(9) Uiso 1 1 d . . .
H12W H 0.364(2) 0.094(3) 0.2959(15) 0.038(10) Uiso 1 1 d . . .
O2W O 0.19751(17) 0.9445(2) 0.20686(13) 0.0455(5) Uani 1 1 d . . .
H21W H 0.237(3) 0.930(3) 0.1843(19) 0.054(12) Uiso 1 1 d . . .
H22W H 0.224(3) 0.949(3) 0.241(2) 0.061(12) Uiso 1 1 d . . .
O3W O 0.60364(14) 0.2367(2) 0.20135(10) 0.0363(5) Uani 1 1 d . . .
H31W H 0.627(2) 0.291(3) 0.1960(15) 0.035(10) Uiso 1 1 d . . .
H32W H 0.641(3) 0.183(4) 0.1930(18) 0.068(12) Uiso 1 1 d . . .
O4W O 0.10891(14) 0.7287(2) 0.19866(11) 0.0417(5) Uani 1 1 d . . .
H41W H 0.148(3) 0.680(4) 0.1891(18) 0.066(12) Uiso 1 1 d . . .
H42W H 0.127(3) 0.789(4) 0.1978(19) 0.070(14) Uiso 1 1 d . . .
O5W O 0.10501(16) 0.1581(2) 0.18891(13) 0.0491(6) Uani 1 1 d . . .
H51W H 0.130(3) 0.105(4) 0.1945(17) 0.049(12) Uiso 1 1 d . . .
H52W H 0.142(3) 0.217(4) 0.1832(18) 0.072(12) Uiso 1 1 d . . .
O6W O 0.49534(15) 0.4907(2) 0.33103(10) 0.0380(5) Uani 1 1 d . . .
H61W H 0.534(3) 0.450(3) 0.3366(18) 0.056(13) Uiso 1 1 d . . .
H62W H 0.472(2) 0.468(3) 0.2951(17) 0.042(9) Uiso 1 1 d . . .
O7W O 0.12549(16) 0.69179(19) 0.01347(12) 0.0407(5) Uani 1 1 d . . .
H71W H 0.149(3) 0.684(4) -0.017(2) 0.064(14) Uiso 1 1 d . . .
H72W H 0.157(3) 0.750(3) 0.0287(17) 0.058(11) Uiso 1 1 d . . .
O8W O 0.00901(15) 0.4047(2) 0.15949(11) 0.0489(5) Uani 1 1 d . . .
H81W H -0.016(3) 0.469(4) 0.158(2) 0.086(16) Uiso 1 1 d . . .
H82W H 0.033(3) 0.434(3) 0.1992(19) 0.063(11) Uiso 1 1 d . . .
O9W O 0.4139(2) 0.1952(2) 0.44548(16) 0.0737(9) Uani 1 1 d . . .
H91W H 0.459(3) 0.187(3) 0.4671(18) 0.062(12) Uiso 1 1 d . . .
H92W H 0.383(3) 0.148(4) 0.439(2) 0.075(15) Uiso 1 1 d . . .
O10W O 0.5676(2) 0.3265(3) 0.02289(17) 0.0751(9) Uani 1 1 d . . .
H0W1 H 0.607(4) 0.367(5) 0.032(2) 0.094(18) Uiso 1 1 d . . .
H0W2 H 0.588(4) 0.269(5) 0.012(3) 0.11(2) Uiso 1 1 d . . .
O11W O 0.0692(2) 0.2244(3) 0.49993(14) 0.0676(8) Uani 1 1 d . . .
H1W1 H 0.075(2) 0.157(3) 0.4766(16) 0.043(10) Uiso 1 1 d . . .
H1W2 H 0.006(4) 0.215(4) 0.499(2) 0.100(16) Uiso 1 1 d . . .
O12W O 0.0697(3) 0.0501(4) 0.0485(3) 0.1170(17) Uani 1 1 d . . .
H2W1 H 0.069(3) 0.048(3) 0.0166(16) 0.032(11) Uiso 1 1 d . . .
H2W2 H 0.112(3) 0.001(4) 0.051(2) 0.081(14) Uiso 1 1 d . . .

loop_
_atom_site_aniso_label
_atom_site_aniso_U_11
_atom_site_aniso_U_22
_atom_site_aniso_U_33
_atom_site_aniso_U_23
_atom_site_aniso_U_13
_atom_site_aniso_U_12
V1 0.01409(19) 0.01274(19) 0.0186(2) -0.00010(13) -0.00004(14) 0.00006(13)
O11 0.0156(7) 0.0208(8) 0.0218(8) 0.0008(6) 0.0020(6) 0.0005(6)
O13 0.0207(8) 0.0169(7) 0.0214(8) -0.0021(6) 0.0020(6) -0.0028(6)
O15 0.0220(8) 0.0176(7) 0.0209(8) 0.0015(6) 0.0025(6) 0.0022(6)
O21 0.0197(7) 0.0177(7) 0.0211(8) -0.0009(6) 0.0023(6) -0.0024(6)
O23 0.0212(8) 0.0178(7) 0.0221(8) 0.0029(6) 0.0030(6) 0.0026(6)
O25 0.0148(7) 0.0216(8) 0.0199(7) -0.0001(6) 0.0008(6) 0.0001(6)
N12 0.0269(12) 0.0199(11) 0.0325(13) -0.0010(9) -0.0002(9) 0.0028(9)
N14 0.0249(11) 0.0265(11) 0.0247(11) -0.0008(9) -0.0050(9) 0.0012(9)
N16 0.0264(12) 0.0190(11) 0.0372(13) 0.0013(9) -0.0009(9) -0.0029(9)
N22 0.0243(11) 0.0295(12) 0.0315(12) 0.0034(10) -0.0072(9) 0.0012(9)
N24 0.0232(11) 0.0199(10) 0.0329(12) 0.0001(9) 0.0018(9) -0.0025(8)
N26 0.0239(11) 0.0198(10) 0.0291(12) -0.0007(9) 0.0007(9) 0.0041(8)
C11 0.0174(11) 0.0218(12) 0.0244(11) 0.0002(9) 0.0037(9) 0.0000(9)
C12 0.0220(11) 0.0207(11) 0.0224(11) -0.0012(9) 0.0038(9) 0.0021(9)
C13 0.0224(11) 0.0170(11) 0.0217(11) -0.0035(9) 0.0015(9) -0.0017(9)
C14 0.0216(11) 0.0240(12) 0.0190(11) 0.0001(9) 0.0023(9) 0.0009(9)
C15 0.0229(11) 0.0173(11) 0.0191(10) 0.0046(9) 0.0006(8) 0.0010(9)
C16 0.0230(11) 0.0201(11) 0.0235(11) 0.0017(9) 0.0054(9) -0.0031(9)
C21 0.0219(11) 0.0203(11) 0.0191(11) -0.0031(9) -0.0006(8) 0.0002(9)
C22 0.0204(11) 0.0265(12) 0.0203(11) 0.0028(9) -0.0006(9) 0.0005(9)
C23 0.0218(11) 0.0195(11) 0.0217(11) 0.0067(9) 0.0007(9) 0.0019(9)
C24 0.0207(11) 0.0203(11) 0.0237(12) 0.0018(9) 0.0032(9) -0.0029(9)
C25 0.0143(10) 0.0218(11) 0.0231(11) 0.0004(9) 0.0026(8) 0.0014(8)
C26 0.0214(11) 0.0187(11) 0.0214(11) -0.0004(9) 0.0037(9) 0.0040(9)
S1 0.0326(3) 0.0202(3) 0.0267(3) -0.0001(2) -0.0051(2) 0.0005(2)
O11S 0.0577(13) 0.0233(9) 0.0472(12) -0.0010(8) -0.0145(10) -0.0009(8)
O12S 0.0417(12) 0.0390(12) 0.0856(17) -0.0034(11) -0.0235(11) -0.0046(9)
O13S 0.0474(11) 0.0353(10) 0.0326(10) 0.0091(8) -0.0047(8) 0.0005(9)
O14S 0.0786(16) 0.0477(13) 0.0425(12) 0.0083(10) 0.0190(11) 0.0236(12)
S2 0.0311(3) 0.0176(3) 0.0332(3) -0.0006(2) -0.0055(2) 0.0013(2)
O21S 0.0497(11) 0.0211(9) 0.0442(11) -0.0028(8) -0.0039(9) 0.0060(8)
O22S 0.0733(16) 0.0472(13) 0.0445(12) 0.0040(10) -0.0151(11) 0.0216(11)
O23S 0.0667(15) 0.0396(12) 0.0479(13) 0.0002(9) 0.0115(11) 0.0061(10)
O24S 0.0458(13) 0.0317(11) 0.118(2) -0.0130(13) -0.0112(13) -0.0080(10)
O1W 0.0267(10) 0.0265(10) 0.0464(11) 0.0024(9) 0.0073(8) 0.0061(9)
O2W 0.0518(14) 0.0484(13) 0.0367(12) -0.0007(10) 0.0060(11) 0.0005(10)
O3W 0.0286(10) 0.0270(11) 0.0538(12) 0.0030(9) 0.0069(9) 0.0050(9)
O4W 0.0274(10) 0.0307(11) 0.0675(14) 0.0010(10) 0.0072(9) 0.0088(9)
O5W 0.0325(11) 0.0309(12) 0.0837(17) 0.0078(12) 0.0003(11) -0.0089(10)
O6W 0.0310(11) 0.0447(12) 0.0376(12) -0.0027(9) -0.0075(9) -0.0010(10)
O7W 0.0453(12) 0.0322(11) 0.0443(13) -0.0010(10) -0.0038(10) -0.0014(9)
O8W 0.0367(11) 0.0612(16) 0.0482(13) -0.0069(11) -0.0085(9) 0.0019(11)
O9W 0.0659(18) 0.0346(13) 0.117(2) 0.0125(14) -0.0524(18) -0.0060(12)
O10W 0.0493(15) 0.0653(18) 0.108(2) -0.0337(17) -0.0336(15) 0.0152(15)
O11W 0.0499(15) 0.081(2) 0.0718(18) 0.0331(16) -0.0018(13) 0.0058(14)
O12W 0.086(3) 0.131(4) 0.137(4) 0.034(3) 0.038(3) 0.060(2)

loop_
_atom_type_symbol
_atom_type_description
_atom_type_scat_dispersion_real
_atom_type_scat_dispersion_imag
_atom_type_scat_source
C C 0.0033 0.0016 'International Tables Vol C Tables 4.2.6.8 and 6.1.1.4'
H H 0.0000 0.0000 'International Tables Vol C Tables 4.2.6.8 and 6.1.1.4'
N N 0.0061 0.0033 'International Tables Vol C Tables 4.2.6.8 and 6.1.1.4'
O O 0.0106 0.0060 'International Tables Vol C Tables 4.2.6.8 and 6.1.1.4'
S S 0.1246 0.1234 'International Tables Vol C Tables 4.2.6.8 and 6.1.1.4'
V V 0.3005 0.5294 'International Tables Vol C Tables 4.2.6.8 and 6.1.1.4'

loop_
_geom_angle_atom_site_label_1
_geom_angle_atom_site_label_2
_geom_angle_atom_site_label_3
_geom_angle
_geom_angle_site_symmetry_1
_geom_angle_site_symmetry_3
_geom_angle_publ_flag
O13 V1 O25 91.43(7) . . ?
O13 V1 O15 88.91(7) . . ?
O25 V1 O15 90.35(7) . . ?
O13 V1 O23 90.86(7) . . ?
O25 V1 O23 89.70(7) . . ?
O15 V1 O23 179.76(6) . . ?
O13 V1 O21 179.20(7) . . ?
O25 V1 O21 89.15(7) . . ?
O15 V1 O21 91.64(7) . . ?
O23 V1 O21 88.59(7) . . ?
O13 V1 O11 88.82(7) . . ?
O25 V1 O11 179.74(7) . . ?
O15 V1 O11 89.60(7) . . ?
O23 V1 O11 90.36(7) . . ?
O21 V1 O11 90.60(7) . . ?
C11 O11 V1 121.06(13) . . ?
C13 O13 V1 122.48(12) . . ?
C15 O15 V1 121.91(12) . . ?
C21 O21 V1 121.70(12) . . ?
C23 O23 V1 121.54(13) . . ?
C25 O25 V1 122.06(13) . . ?
O11 C11 C16 111.33(18) . . ?
O11 C11 C12 111.47(18) . . ?
C16 C11 C12 108.04(18) . . ?
N12 C12 C11 109.62(19) . . ?
N12 C12 C13 109.94(19) . . ?
C11 C12 C13 111.37(18) . . ?
O13 C13 C14 111.99(17) . . ?
O13 C13 C12 110.81(18) . . ?
C14 C13 C12 107.24(18) . . ?
N14 C14 C15 111.04(18) . . ?
N14 C14 C13 110.03(18) . . ?
C15 C14 C13 111.24(18) . . ?
O15 C15 C14 112.37(17) . . ?
O15 C15 C16 110.52(17) . . ?
C14 C15 C16 107.81(18) . . ?
N16 C16 C11 110.08(19) . . ?
N16 C16 C15 108.61(18) . . ?
C11 C16 C15 111.79(18) . . ?
O21 C21 C22 111.89(17) . . ?
O21 C21 C26 111.87(17) . . ?
C22 C21 C26 106.85(18) . . ?
N22 C22 C21 110.58(19) . . ?
N22 C22 C23 109.71(19) . . ?
C21 C22 C23 111.44(18) . . ?
O23 C23 C22 112.05(18) . . ?
O23 C23 C24 111.00(18) . . ?
C22 C23 C24 107.71(18) . . ?
N24 C24 C23 108.56(18) . . ?
N24 C24 C25 110.85(19) . . ?
C23 C24 C25 111.48(18) . . ?
O25 C25 C24 111.22(17) . . ?
O25 C25 C26 111.45(17) . . ?
C24 C25 C26 107.65(18) . . ?
N26 C26 C21 109.89(18) . . ?
N26 C26 C25 110.91(18) . . ?
C21 C26 C25 111.44(17) . . ?
O11S S1 O14S 109.52(13) . . ?
O11S S1 O12S 109.14(12) . . ?
O14S S1 O12S 109.40(15) . . ?
O11S S1 O13S 110.08(11) . . ?
O14S S1 O13S 109.67(12) . . ?
O12S S1 O13S 109.01(13) . . ?
O22S S2 O24S 110.92(15) . . ?
O22S S2 O21S 109.50(12) . . ?
O24S S2 O21S 109.23(13) . . ?
O22S S2 O23S 109.49(14) . . ?
O24S S2 O23S 108.98(15) . . ?
O21S S2 O23S 108.67(12) . . ?

loop_
_geom_bond_atom_site_label_1
_geom_bond_atom_site_label_2
_geom_bond_distance
_geom_bond_site_symmetry_2
_geom_bond_publ_flag
V1 O13 1.9207(15) . ?
V1 O25 1.9211(15) . ?
V1 O15 1.9227(15) . ?
V1 O23 1.9338(15) . ?
V1 O21 1.9345(15) . ?
V1 O11 1.9385(15) . ?
O11 C11 1.415(3) . ?
O13 C13 1.417(3) . ?
O15 C15 1.415(3) . ?
O21 C21 1.417(3) . ?
O23 C23 1.416(3) . ?
O25 C25 1.412(3) . ?
N12 C12 1.486(3) . ?
N14 C14 1.495(3) . ?
N16 C16 1.484(3) . ?
N22 C22 1.489(3) . ?
N24 C24 1.487(3) . ?
N26 C26 1.484(3) . ?
C11 C16 1.528(3) . ?
C11 C12 1.532(3) . ?
C12 C13 1.536(3) . ?
C13 C14 1.533(3) . ?
C14 C15 1.524(3) . ?
C15 C16 1.532(3) . ?
C21 C22 1.529(3) . ?
C21 C26 1.534(3) . ?
C22 C23 1.531(3) . ?
C23 C24 1.534(3) . ?
C24 C25 1.534(3) . ?
C25 C26 1.537(3) . ?
S1 O11S 1.4598(19) . ?
S1 O14S 1.460(2) . ?
S1 O12S 1.468(2) . ?
S1 O13S 1.4804(18) . ?
S2 O22S 1.455(2) . ?
S2 O24S 1.457(2) . ?
S2 O21S 1.4727(18) . ?
S2 O23S 1.476(2) . ?
